data_4309938
loop_
_publ_author_name
'Yong Bok Go'
'Xiqu Wang'
'Ekaterina V. Anokhina'
'Allan J. Jacobson'

_publ_section_title
;
Influence of the Reaction Temperature and pH on the Coordination Modes of
the 1,4-Benzenedicarboxylate (BDC) Ligand: A Case Study of the
NiII(BDC)/2,2'-Bipyridine System
;
_journal_name_full 'Inorganic Chemistry'
_journal_page_first 8265
_journal_page_last 8271
_journal_paper_doi 10.1021/ic050644d
_journal_volume 44
_journal_year 2005
_chemical_formula_sum 'C22 H15 N2 Ni O6'
_chemical_formula_weight 462.07
_chemical_name_systematic
;
 ?
;
_space_group_IT_number 2
_symmetry_space_group_name_Hall '-P 1'
_symmetry_space_group_name_H-M 'P -1'
_atom_sites_solution_hydrogens geom
_atom_sites_solution_primary direct
_atom_sites_solution_secondary difmap
_audit_creation_method SHELXL-97
_cell_angle_alpha 86.390(2)
_cell_angle_beta 75.825(2)
_cell_angle_gamma 79.612(2)
_cell_formula_units_Z 2
_cell_length_a 7.4896(9)
_cell_length_b 9.9117(12)
_cell_length_c 13.5085(17)
_cell_measurement_temperature 293(2)
_cell_volume 956.1(2)
_computing_structure_refinement 'SHELXL-97 (Sheldrick, 1997)'
_diffrn_ambient_temperature 293(2)
_diffrn_measured_fraction_theta_full 0.878
_diffrn_measured_fraction_theta_max 0.878
_diffrn_measurement_device_type SMART/CCD
_diffrn_measurement_method 'NARROW FRAME'
_diffrn_radiation_monochromator graphite
_diffrn_radiation_source 'fine-focus sealed tube'
_diffrn_radiation_type MoK\a
_diffrn_radiation_wavelength 0.71073
_diffrn_reflns_av_R_equivalents 0.0314
_diffrn_reflns_av_sigmaI/netI 0.0580
_diffrn_reflns_limit_h_max 9
_diffrn_reflns_limit_h_min -9
_diffrn_reflns_limit_k_max 12
_diffrn_reflns_limit_k_min -13
_diffrn_reflns_limit_l_max 17
_diffrn_reflns_limit_l_min -12
_diffrn_reflns_number 6128
_diffrn_reflns_theta_full 28.49
_diffrn_reflns_theta_max 28.49
_diffrn_reflns_theta_min 1.56
_exptl_absorpt_coefficient_mu 1.060
_exptl_absorpt_correction_T_max 1
_exptl_absorpt_correction_T_min 0.5356
_exptl_absorpt_correction_type multi-scan
_exptl_absorpt_process_details SADABS
_exptl_crystal_colour green
_exptl_crystal_density_diffrn 1.605
_exptl_crystal_density_method 'not measured'
_exptl_crystal_description polyhedra
_exptl_crystal_F_000 474
_exptl_crystal_size_max 0.175
_exptl_crystal_size_mid 0.15
_exptl_crystal_size_min 0.075
_refine_diff_density_max 0.647
_refine_diff_density_min -0.361
_refine_diff_density_rms 0.073
_refine_ls_extinction_method none
_refine_ls_goodness_of_fit_ref 1.030
_refine_ls_hydrogen_treatment mixed
_refine_ls_matrix_type full
_refine_ls_number_parameters 284
_refine_ls_number_reflns 4243
_refine_ls_number_restraints 0
_refine_ls_restrained_S_all 1.030
_refine_ls_R_factor_all 0.0762
_refine_ls_R_factor_gt 0.0490
_refine_ls_shift/su_max 0.000
_refine_ls_shift/su_mean 0.000
_refine_ls_structure_factor_coef Fsqd
_refine_ls_weighting_details 'calc w=1/[\s^2^(Fo^2^)+(0.0537P)^2^+0.3098P] where P=(Fo^2^+2Fc^2^)/3'
_refine_ls_weighting_scheme calc
_refine_ls_wR_factor_gt 0.1021
_refine_ls_wR_factor_ref 0.1120
_reflns_number_gt 3199
_reflns_number_total 4243
_reflns_threshold_expression >2sigma(I)
_cod_data_source_file ic050644dsi20050426_020950_2.cif
_cod_data_source_block 2
_cod_database_code 4309938

loop_
_symmetry_equiv_pos_as_xyz
'x, y, z'
'-x, -y, -z'

loop_
_atom_site_label
_atom_site_type_symbol
_atom_site_fract_x
_atom_site_fract_y
_atom_site_fract_z
_atom_site_U_iso_or_equiv
_atom_site_adp_type
_atom_site_occupancy
_atom_site_symmetry_multiplicity
_atom_site_calc_flag
_atom_site_refinement_flags
_atom_site_disorder_assembly
_atom_site_disorder_group
C1 C 0.2069(4) 0.9156(3) 0.1538(2) 0.0282(6) Uani 1 1 d . . .
C2 C 0.1004(4) 0.9576(3) 0.0734(2) 0.0276(6) Uani 1 1 d . . .
C3 C 0.1935(4) 0.9772(3) -0.0268(2) 0.0329(7) Uani 1 1 d . . .
H3 H 0.3234 0.9612 -0.0450 0.039 Uiso 1 1 calc R . .
C4 C -0.0937(4) 0.9793(3) 0.1001(2) 0.0333(7) Uani 1 1 d . . .
H4 H -0.1566 0.9647 0.1673 0.040 Uiso 1 1 calc R . .
C5 C 0.6431(4) 0.6672(3) 0.2449(2) 0.0305(7) Uani 1 1 d . . .
C6 C 0.8190(4) 0.5707(3) 0.2014(2) 0.0289(6) Uani 1 1 d . . .
C7 C 0.8167(4) 0.4591(3) 0.1449(2) 0.0305(7) Uani 1 1 d . . .
H7 H 0.7036 0.4386 0.1388 0.037 Uiso 1 1 calc R . .
C8 C 0.9839(4) 0.3780(3) 0.0976(2) 0.0299(6) Uani 1 1 d . . .
H8 H 0.9828 0.3043 0.0586 0.036 Uiso 1 1 calc R . .
C9 C 1.1534(4) 0.4072(3) 0.1086(2) 0.0304(7) Uani 1 1 d . . .
C10 C 1.1550(4) 0.5182(3) 0.1663(3) 0.0386(8) Uani 1 1 d . . .
H10 H 1.2677 0.5371 0.1744 0.046 Uiso 1 1 calc R . .
C11 C 0.9884(4) 0.6005(3) 0.2118(2) 0.0361(7) Uani 1 1 d . . .
H11 H 0.9896 0.6757 0.2493 0.043 Uiso 1 1 calc R . .
C12 C 1.3358(4) 0.3252(3) 0.0566(2) 0.0352(7) Uani 1 1 d . . .
C13 C 0.4058(5) 1.1485(4) 0.2933(3) 0.0487(9) Uani 1 1 d . . .
H13 H 0.4483 1.1434 0.2227 0.058 Uiso 1 1 calc R . .
C14 C 0.3982(6) 1.2702(4) 0.3397(4) 0.0692(13) Uani 1 1 d . . .
H14 H 0.4318 1.3467 0.3011 0.083 Uiso 1 1 calc R . .
C15 C 0.3404(7) 1.2760(5) 0.4436(5) 0.0803(16) Uani 1 1 d . . .
H15 H 0.3382 1.3560 0.4767 0.096 Uiso 1 1 calc R . .
C16 C 0.2853(6) 1.1630(5) 0.4996(3) 0.0706(14) Uani 1 1 d . . .
H16 H 0.2436 1.1667 0.5702 0.085 Uiso 1 1 calc R . .
C17 C 0.2926(5) 1.0435(4) 0.4490(2) 0.0413(8) Uani 1 1 d . . .
C18 C 0.2387(5) 0.9157(4) 0.5002(2) 0.0453(9) Uani 1 1 d . . .
C19 C 0.1608(6) 0.9050(6) 0.6039(3) 0.0771(16) Uani 1 1 d . . .
H19 H 0.1403 0.9798 0.6459 0.093 Uiso 1 1 calc R . .
C20 C 0.1142(7) 0.7810(8) 0.6434(4) 0.100(2) Uani 1 1 d . . .
H20 H 0.0608 0.7714 0.7127 0.120 Uiso 1 1 calc R . .
C21 C 0.1465(7) 0.6719(7) 0.5806(4) 0.0922(19) Uani 1 1 d . . .
H21 H 0.1165 0.5877 0.6068 0.111 Uiso 1 1 calc R . .
C22 C 0.2242(5) 0.6884(5) 0.4778(3) 0.0615(11) Uani 1 1 d . . .
H22 H 0.2452 0.6145 0.4349 0.074 Uiso 1 1 calc R . .
O1 O 0.1224(3) 0.8894(2) 0.24367(14) 0.0325(5) Uani 1 1 d . . .
O2 O 0.3835(3) 0.9093(2) 0.13295(15) 0.0331(5) Uani 1 1 d . . .
O3 O 0.6531(3) 0.7810(2) 0.27947(15) 0.0335(5) Uani 1 1 d . . .
O4 O 0.4848(3) 0.6392(2) 0.24491(17) 0.0390(5) Uani 1 1 d . . .
O5 O 1.4810(3) 0.3288(3) 0.0778(2) 0.0669(8) Uani 1 1 d . . .
O6 O 1.3206(4) 0.2449(3) -0.0133(2) 0.0496(7) Uani 1 1 d . . .
Ni1 Ni 0.37346(5) 0.84802(4) 0.28855(3) 0.02809(14) Uani 1 1 d . . .
N1 N 0.2702(4) 0.8080(3) 0.4385(2) 0.0397(7) Uani 1 1 d . . .
N2 N 0.3541(3) 1.0374(3) 0.34636(19) 0.0348(6) Uani 1 1 d . . .
H6O H 1.412(6) 0.195(4) -0.038(3) 0.060(13) Uiso 1 1 d . . .

loop_
_atom_site_aniso_label
_atom_site_aniso_U_11
_atom_site_aniso_U_22
_atom_site_aniso_U_33
_atom_site_aniso_U_23
_atom_site_aniso_U_13
_atom_site_aniso_U_12
C1 0.0258(15) 0.0321(16) 0.0251(15) -0.0060(12) -0.0058(12) 0.0006(12)
C2 0.0244(15) 0.0320(16) 0.0262(15) -0.0040(12) -0.0060(12) -0.0033(12)
C3 0.0210(15) 0.0473(19) 0.0297(16) -0.0005(14) -0.0056(12) -0.0046(13)
C4 0.0263(16) 0.0486(19) 0.0226(15) 0.0013(13) -0.0029(12) -0.0045(13)
C5 0.0310(16) 0.0357(17) 0.0251(15) -0.0008(13) -0.0089(12) -0.0033(13)
C6 0.0285(16) 0.0318(16) 0.0258(15) -0.0007(12) -0.0067(12) -0.0032(12)
C7 0.0234(15) 0.0370(17) 0.0322(16) -0.0018(13) -0.0070(12) -0.0073(12)
C8 0.0309(16) 0.0296(16) 0.0296(16) -0.0027(12) -0.0067(13) -0.0061(12)
C9 0.0272(16) 0.0339(17) 0.0286(16) 0.0005(13) -0.0067(12) -0.0018(12)
C10 0.0291(17) 0.0430(19) 0.0459(19) -0.0072(15) -0.0125(14) -0.0047(14)
C11 0.0319(17) 0.0378(18) 0.0409(18) -0.0120(14) -0.0116(14) -0.0036(14)
C12 0.0305(17) 0.0392(18) 0.0346(17) -0.0011(14) -0.0066(14) -0.0038(14)
C13 0.044(2) 0.044(2) 0.061(2) -0.0023(18) -0.0181(18) -0.0039(16)
C14 0.064(3) 0.044(2) 0.111(4) -0.007(2) -0.044(3) -0.004(2)
C15 0.090(4) 0.050(3) 0.116(4) -0.036(3) -0.064(3) 0.016(2)
C16 0.073(3) 0.080(3) 0.058(3) -0.040(2) -0.041(2) 0.037(2)
C17 0.0365(18) 0.053(2) 0.0324(17) -0.0153(15) -0.0179(14) 0.0161(15)
C18 0.0319(18) 0.071(3) 0.0235(16) -0.0054(16) -0.0077(13) 0.0205(16)
C19 0.062(3) 0.122(4) 0.0221(19) -0.003(2) -0.0031(18) 0.041(3)
C20 0.057(3) 0.167(6) 0.037(2) 0.044(3) 0.012(2) 0.033(3)
C21 0.052(3) 0.122(5) 0.079(4) 0.064(4) 0.003(3) -0.002(3)
C22 0.049(2) 0.072(3) 0.056(3) 0.025(2) -0.0080(19) -0.007(2)
O1 0.0273(11) 0.0465(13) 0.0220(11) -0.0012(9) -0.0038(8) -0.0047(9)
O2 0.0215(11) 0.0506(13) 0.0259(11) -0.0044(9) -0.0064(8) -0.0006(9)
O3 0.0294(11) 0.0380(12) 0.0328(11) -0.0094(9) -0.0080(9) -0.0019(9)
O4 0.0255(11) 0.0453(13) 0.0463(13) -0.0126(10) -0.0078(10) -0.0032(10)
O5 0.0311(14) 0.082(2) 0.089(2) -0.0429(17) -0.0203(14) 0.0072(13)
O6 0.0329(14) 0.0605(17) 0.0516(16) -0.0260(13) -0.0062(12) 0.0049(12)
Ni1 0.0238(2) 0.0378(2) 0.0211(2) -0.00417(15) -0.00466(14) -0.00078(15)
N1 0.0307(15) 0.0541(18) 0.0292(14) 0.0078(13) -0.0056(11) 0.0010(12)
N2 0.0291(14) 0.0412(16) 0.0337(14) -0.0075(12) -0.0120(11) 0.0035(11)

loop_
_atom_type_symbol
_atom_type_description
_atom_type_scat_dispersion_real
_atom_type_scat_dispersion_imag
_atom_type_scat_source
C C 0.0033 0.0016 'International Tables Vol C Tables 4.2.6.8 and 6.1.1.4'
O O 0.0106 0.0060 'International Tables Vol C Tables 4.2.6.8 and 6.1.1.4'
Ni Ni 0.3393 1.1124 'International Tables Vol C Tables 4.2.6.8 and 6.1.1.4'
N N 0.0061 0.0033 'International Tables Vol C Tables 4.2.6.8 and 6.1.1.4'
H H 0.0000 0.0000 'International Tables Vol C Tables 4.2.6.8 and 6.1.1.4'

loop_
_geom_angle_atom_site_label_1
_geom_angle_atom_site_label_2
_geom_angle_atom_site_label_3
_geom_angle
_geom_angle_site_symmetry_1
_geom_angle_site_symmetry_3
_geom_angle_publ_flag
O1 C1 O2 119.1(3) . . ?
O1 C1 C2 120.4(3) . . ?
O2 C1 C2 120.5(3) . . ?
O1 C1 Ni1 58.22(14) . . ?
O2 C1 Ni1 60.91(14) . . ?
C2 C1 Ni1 178.5(2) . . ?
C3 C2 C4 119.8(3) . . ?
C3 C2 C1 120.5(3) . . ?
C4 C2 C1 119.6(3) . . ?
C2 C3 C4 120.1(3) . 2_575 ?
C2 C3 H3 119.9 . . ?
C4 C3 H3 119.9 2_575 . ?
C3 C4 C2 120.0(3) 2_575 . ?
C3 C4 H4 120.0 2_575 . ?
C2 C4 H4 120.0 . . ?
O4 C5 O3 119.5(3) . . ?
O4 C5 C6 121.1(3) . . ?
O3 C5 C6 119.4(3) . . ?
O4 C5 Ni1 62.15(15) . . ?
O3 C5 Ni1 57.94(15) . . ?
C6 C5 Ni1 169.9(2) . . ?
C7 C6 C11 120.1(3) . . ?
C7 C6 C5 121.0(3) . . ?
C11 C6 C5 118.7(3) . . ?
C6 C7 C8 119.9(3) . . ?
C6 C7 H7 120.1 . . ?
C8 C7 H7 120.1 . . ?
C7 C8 C9 120.0(3) . . ?
C7 C8 H8 120.0 . . ?
C9 C8 H8 120.0 . . ?
C10 C9 C8 119.9(3) . . ?
C10 C9 C12 118.4(3) . . ?
C8 C9 C12 121.6(3) . . ?
C11 C10 C9 119.9(3) . . ?
C11 C10 H10 120.0 . . ?
C9 C10 H10 120.0 . . ?
C10 C11 C6 120.1(3) . . ?
C10 C11 H11 119.9 . . ?
C6 C11 H11 119.9 . . ?
O5 C12 O6 123.0(3) . . ?
O5 C12 C9 124.0(3) . . ?
O6 C12 C9 113.0(3) . . ?
N2 C13 C14 122.3(4) . . ?
N2 C13 H13 118.9 . . ?
C14 C13 H13 118.9 . . ?
C15 C14 C13 118.6(4) . . ?
C15 C14 H14 120.7 . . ?
C13 C14 H14 120.7 . . ?
C14 C15 C16 120.0(4) . . ?
C14 C15 H15 120.0 . . ?
C16 C15 H15 120.0 . . ?
C15 C16 C17 119.2(4) . . ?
C15 C16 H16 120.4 . . ?
C17 C16 H16 120.4 . . ?
N2 C17 C16 120.6(4) . . ?
N2 C17 C18 115.0(3) . . ?
C16 C17 C18 124.4(3) . . ?
N1 C18 C19 121.4(4) . . ?
N1 C18 C17 115.2(3) . . ?
C19 C18 C17 123.4(4) . . ?
C20 C19 C18 118.5(5) . . ?
C20 C19 H19 120.8 . . ?
C18 C19 H19 120.8 . . ?
C21 C20 C19 119.9(4) . . ?
C21 C20 H20 120.0 . . ?
C19 C20 H20 120.0 . . ?
C20 C21 C22 119.2(5) . . ?
C20 C21 H21 120.4 . . ?
C22 C21 H21 120.4 . . ?
N1 C22 C21 121.5(5) . . ?
N1 C22 H22 119.2 . . ?
C21 C22 H22 119.2 . . ?
C1 O1 Ni1 90.78(17) . . ?
C1 O2 Ni1 87.71(16) . . ?
C5 O3 Ni1 90.52(17) . . ?
C5 O4 Ni1 86.46(18) . . ?
C12 O6 H6O 116(3) . . ?
N1 Ni1 N2 80.28(11) . . ?
N1 Ni1 O3 99.43(9) . . ?
N2 Ni1 O3 97.68(9) . . ?
N1 Ni1 O1 98.32(9) . . ?
N2 Ni1 O1 96.32(9) . . ?
O3 Ni1 O1 158.98(8) . . ?
N1 Ni1 O2 160.51(9) . . ?
N2 Ni1 O2 98.32(9) . . ?
O3 Ni1 O2 100.02(8) . . ?
O1 Ni1 O2 62.37(7) . . ?
N1 Ni1 O4 96.79(10) . . ?
N2 Ni1 O4 159.63(9) . . ?
O3 Ni1 O4 62.72(8) . . ?
O1 Ni1 O4 104.04(8) . . ?
O2 Ni1 O4 91.00(8) . . ?
N1 Ni1 C5 102.24(10) . . ?
N2 Ni1 C5 129.22(10) . . ?
O3 Ni1 C5 31.54(9) . . ?
O1 Ni1 C5 132.30(9) . . ?
O2 Ni1 C5 93.71(9) . . ?
O4 Ni1 C5 31.39(9) . . ?
N1 Ni1 C1 129.30(10) . . ?
N2 Ni1 C1 98.96(10) . . ?
O3 Ni1 C1 130.41(9) . . ?
O1 Ni1 C1 31.00(8) . . ?
O2 Ni1 C1 31.38(8) . . ?
O4 Ni1 C1 98.39(9) . . ?
C5 Ni1 C1 115.36(9) . . ?
C22 N1 C18 119.5(3) . . ?
C22 N1 Ni1 125.3(3) . . ?
C18 N1 Ni1 115.1(2) . . ?
C13 N2 C17 119.3(3) . . ?
C13 N2 Ni1 126.3(2) . . ?
C17 N2 Ni1 114.3(2) . . ?

loop_
_geom_bond_atom_site_label_1
_geom_bond_atom_site_label_2
_geom_bond_distance
_geom_bond_site_symmetry_2
_geom_bond_publ_flag
C1 O1 1.259(3) . ?
C1 O2 1.274(3) . ?
C1 C2 1.496(4) . ?
C1 Ni1 2.445(3) . ?
C2 C3 1.381(4) . ?
C2 C4 1.389(4) . ?
C3 C4 1.385(4) 2_575 ?
C3 H3 0.9300 . ?
C4 C3 1.385(4) 2_575 ?
C4 H4 0.9300 . ?
C5 O4 1.266(3) . ?
C5 O3 1.269(3) . ?
C5 C6 1.494(4) . ?
C5 Ni1 2.425(3) . ?
C6 C7 1.387(4) . ?
C6 C11 1.395(4) . ?
C7 C8 1.390(4) . ?
C7 H7 0.9300 . ?
C8 C9 1.395(4) . ?
C8 H8 0.9300 . ?
C9 C10 1.391(4) . ?
C9 C12 1.491(4) . ?
C10 C11 1.385(4) . ?
C10 H10 0.9300 . ?
C11 H11 0.9300 . ?
C12 O5 1.197(4) . ?
C12 O6 1.310(4) . ?
C13 N2 1.340(4) . ?
C13 C14 1.381(5) . ?
C13 H13 0.9300 . ?
C14 C15 1.365(7) . ?
C14 H14 0.9300 . ?
C15 C16 1.380(7) . ?
C15 H15 0.9300 . ?
C16 C17 1.389(5) . ?
C16 H16 0.9300 . ?
C17 N2 1.352(4) . ?
C17 C18 1.478(5) . ?
C18 N1 1.346(4) . ?
C18 C19 1.385(5) . ?
C19 C20 1.378(8) . ?
C19 H19 0.9300 . ?
C20 C21 1.366(8) . ?
C20 H20 0.9300 . ?
C21 C22 1.379(6) . ?
C21 H21 0.9300 . ?
C22 N1 1.336(5) . ?
C22 H22 0.9300 . ?
O1 Ni1 2.078(2) . ?
O2 Ni1 2.138(2) . ?
O3 Ni1 2.056(2) . ?
O4 Ni1 2.149(2) . ?
O6 H6O 0.79(4) . ?
Ni1 N1 2.025(3) . ?
Ni1 N2 2.046(3) . ?
